data_4085675
loop_
_publ_author_name
'Kameo, Hajime'
'Kawamoto, Tatsuya'
'Bourissou, Didier'
'Sakaki, Shigeyoshi'
'Nakazawa, Hiroshi'

_publ_section_title
;
 Evaluation of the \s-Donation from Group 11 Metals (Cu, Ag, Au) to
 Silane, Germane, and Stannane Based on the Experimental/Theoretical
 Systematic Approach
;
_journal_issue 8
_journal_name_full Organometallics
_journal_page_first 1440
_journal_paper_doi 10.1021/om501159v
_journal_volume 34
_journal_year 2015
_chemical_formula_moiety 'C54 H42 Au Cl F P3 Sn, 2(C H2 Cl2)'
_chemical_formula_sum 'C56 H46 Au Cl5 F P3 Sn'
_chemical_formula_weight 1323.74
_space_group_IT_number 2
_symmetry_cell_setting triclinic
_symmetry_Int_Tables_number 2
_symmetry_space_group_name_Hall '-P 1'
_symmetry_space_group_name_H-M 'P -1'
_cell_angle_alpha 76.410(8)
_cell_angle_beta 77.176(7)
_cell_angle_gamma 63.159(6)
_cell_formula_units_Z 2
_cell_length_a 12.25240(10)
_cell_length_b 12.44220(10)
_cell_length_c 19.7970(3)
_cell_measurement_reflns_used 7667
_cell_measurement_temperature 200(2)
_cell_measurement_theta_max 27.4835
_cell_measurement_theta_min 4.0191
_cell_volume 2593.98(16)
_computing_cell_refinement CrystalClear
_computing_data_collection 'CrystalClear (Rigaku, 2001)'
_computing_molecular_graphics 'Ortep-3 for Windows (Farrugia, 1997)'
_computing_publication_material SHELXL97
_computing_structure_refinement 'SHELXL-97 (Sheldrick, 1997)'
_computing_structure_solution 'SIR97 (Altomare <i>et al.</i>,  1999)'
_diffrn_ambient_temperature 200(2)
_diffrn_detector_area_resol_mean 7.32
_diffrn_measured_fraction_theta_full 0.983
_diffrn_measured_fraction_theta_max 0.983
_diffrn_measurement_details
;
scan:
    Number of images: 600
               Slice: -80.0000 - 100.000
         Image width: 0.3000
            Exp time: 5.0000
       Rotation axis: Phi
               Omega: 0.0000
                 Chi: 0.0000
                 Phi: 0.0000
                 XTD: 55.2534
              2theta: 24.7894
scan:
    Number of images: 200
               Slice: -15.0000 - 45.0000
         Image width: 0.3000
            Exp time: 5.0000
       Rotation axis: Omega
               Omega: 0.0000
                 Chi: 90.0000
                 Phi: 0.0000
                 XTD: 55.2534
              2theta: 24.7894
scan:
    Number of images: 200
               Slice: -15.0000 - 45.0000
         Image width: 0.3000
            Exp time: 5.0000
       Rotation axis: Omega
               Omega: 0.0000
                 Chi: 90.0000
                 Phi: 90.0000
                 XTD: 55.2534
              2theta: 24.7894
scan:
    Number of images: 200
               Slice: -15.0000 - 45.0000
         Image width: 0.3000
            Exp time: 5.0000
       Rotation axis: Omega
               Omega: 0.0000
                 Chi: 90.0000
                 Phi: 180.0000
                 XTD: 55.2534
              2theta: 24.7894
scan:
    Number of images: 200
               Slice: -15.0000 - 45.0000
         Image width: 0.3000
            Exp time: 5.0000
       Rotation axis: Omega
               Omega: 0.0000
                 Chi: 90.0000
                 Phi: 270.0000
                 XTD: 55.2534
              2theta: 24.7894
scan:
    Number of images: 200
               Slice: -15.0000 - 45.0000
         Image width: 0.3000
            Exp time: 5.0000
       Rotation axis: Omega
               Omega: 0.0000
                 Chi: 45.0000
                 Phi: 0.0000
                 XTD: 55.2534
              2theta: 24.7894
scan:
    Number of images: 200
               Slice: -15.0000 - 45.0000
         Image width: 0.3000
            Exp time: 5.0000
       Rotation axis: Omega
               Omega: 0.0000
                 Chi: 45.0000
                 Phi: 90.0000
                 XTD: 55.2534
              2theta: 24.7894
scan:
    Number of images: 200
               Slice: -15.0000 - 45.0000
         Image width: 0.3000
            Exp time: 5.0000
       Rotation axis: Omega
               Omega: 0.0000
                 Chi: 45.0000
                 Phi: 180.0000
                 XTD: 55.2534
              2theta: 24.7894
scan:
    Number of images: 200
               Slice: -15.0000 - 45.0000
         Image width: 0.3000
            Exp time: 5.0000
       Rotation axis: Omega
               Omega: 0.0000
                 Chi: 45.0000
                 Phi: 270.0000
                 XTD: 55.2534
              2theta: 24.7894

;
_diffrn_measurement_device 'Mercury CCD (2x2 bin mode)'
_diffrn_measurement_device_details 'AFC7: Eulerian 3-circle'
_diffrn_measurement_device_type 'Rigaku/MSC Mercury CCD'
_diffrn_measurement_method '\w or \f'
_diffrn_radiation_detector CCD
_diffrn_radiation_monochromator 'Graphite Monochromator'
_diffrn_radiation_source 'Rotating Anode'
_diffrn_radiation_type MoK\a
_diffrn_radiation_wavelength 0.71070
_diffrn_reflns_av_R_equivalents 0.0282
_diffrn_reflns_av_sigmaI/netI 0.0277
_diffrn_reflns_limit_h_max 15
_diffrn_reflns_limit_h_min -15
_diffrn_reflns_limit_k_max 12
_diffrn_reflns_limit_k_min -16
_diffrn_reflns_limit_l_max 25
_diffrn_reflns_limit_l_min -24
_diffrn_reflns_number 31072
_diffrn_reflns_reduction_process 'Lp corrections applied'
_diffrn_reflns_theta_full 27.46
_diffrn_reflns_theta_max 27.46
_diffrn_reflns_theta_min 4.02
_diffrn_source_current 150.0000
_diffrn_source_power 7.5000
_diffrn_source_voltage 50.0000
_exptl_absorpt_coefficient_mu 3.697
_exptl_absorpt_correction_T_max 0.6070
_exptl_absorpt_correction_T_min 0.4034
_exptl_absorpt_correction_type multi-scan
_exptl_absorpt_process_details '(Jacobson, 1998)'
_exptl_crystal_colour Colorless
_exptl_crystal_density_diffrn 1.695
_exptl_crystal_density_method 'not measured'
_exptl_crystal_description Platelet
_exptl_crystal_F_000 1300
_exptl_crystal_preparation 'mounted on the CryoLoop with Palaton oil and placed in N2 stream at 200(2) K'
_exptl_crystal_size_max 0.30
_exptl_crystal_size_mid 0.20
_exptl_crystal_size_min 0.15
_refine_diff_density_max 1.207
_refine_diff_density_min -0.941
_refine_diff_density_rms 0.094
_refine_ls_extinction_method none
_refine_ls_goodness_of_fit_ref 1.106
_refine_ls_hydrogen_treatment constr
_refine_ls_matrix_type full
_refine_ls_number_parameters 604
_refine_ls_number_reflns 11658
_refine_ls_number_restraints 0
_refine_ls_restrained_S_all 1.106
_refine_ls_R_factor_all 0.0307
_refine_ls_R_factor_gt 0.0291
_refine_ls_shift/su_max 0.002
_refine_ls_shift/su_mean 0.000
_refine_ls_structure_factor_coef Fsqd
_refine_ls_weighting_details 'calc w=1/[\s^2^(Fo^2^)+(0.0259P)^2^+4.3441P] where P=(Fo^2^+2Fc^2^)/3'
_refine_ls_weighting_scheme calc
_refine_ls_wR_factor_gt 0.0650
_refine_ls_wR_factor_ref 0.0657
_reflns_number_gt 11316
_reflns_number_total 11658
_reflns_threshold_expression >2sigma(I)
_cod_data_source_file om501159v_si_001.cif
_cod_data_source_block 12
_cod_depositor_comments
;
The following automatic conversions were performed:

'_exptl_absorpt_correction_type' value 'Multi-scan' changed to
'multi-scan' according to
/usr/data/users/saulius/crontab/automatic-downloads/rss-feeds/ACS/lib/dictionaries/cif_core.dic
dictionary named 'cif_core.dic' version 2.4.2 from 2011-04-26.

Automatic conversion script
Id: cif_fix_values 3143 2015-03-26 13:38:13Z robertas 

 Adding full bibliography for 4085667--4085675.cif.
;
_cod_original_sg_symbol_H-M P-1
_cod_database_code 4085675

loop_
_symmetry_equiv_pos_as_xyz
'x, y, z'
'-x, -y, -z'

loop_
_atom_site_label
_atom_site_type_symbol
_atom_site_fract_x
_atom_site_fract_y
_atom_site_fract_z
_atom_site_U_iso_or_equiv
_atom_site_adp_type
_atom_site_occupancy
_atom_site_symmetry_multiplicity
_atom_site_calc_flag
_atom_site_refinement_flags
Au1 Au 0.812823(10) 0.264285(9) 0.756248(6) 0.01755(4) Uani 1 1 d .
Cl1 Cl 1.01897(8) 0.14147(8) 0.80885(5) 0.03211(18) Uani 1 1 d .
Sn1 Sn 0.584687(18) 0.439610(17) 0.694707(10) 0.01849(5) Uani 1 1 d .
F1 F 0.4248(2) 0.5602(2) 0.65023(11) 0.0358(5) Uani 1 1 d .
P1 P 0.69455(7) 0.34710(6) 0.85912(4) 0.01726(14) Uani 1 1 d .
C1 C 0.4794(3) 0.4421(3) 0.79792(16) 0.0204(6) Uani 1 1 d .
C2 C 0.3516(3) 0.4909(3) 0.80042(19) 0.0278(7) Uani 1 1 d .
H2A H 0.3154 0.5286 0.7583 0.033 Uiso 1 1 calc R
C3 C 0.2763(3) 0.4851(4) 0.8640(2) 0.0343(8) Uani 1 1 d .
H3A H 0.1893 0.5187 0.8650 0.041 Uiso 1 1 calc R
C4 C 0.3271(3) 0.4310(4) 0.92540(19) 0.0336(8) Uani 1 1 d .
H4A H 0.2756 0.4245 0.9683 0.040 Uiso 1 1 calc R
C5 C 0.4538(3) 0.3857(3) 0.92472(18) 0.0283(7) Uani 1 1 d .
H5A H 0.4883 0.3500 0.9674 0.034 Uiso 1 1 calc R
C6 C 0.5311(3) 0.3924(3) 0.86126(16) 0.0195(6) Uani 1 1 d .
C7 C 0.7048(3) 0.4856(3) 0.86647(16) 0.0202(6) Uani 1 1 d .
C8 C 0.6054(3) 0.5990(3) 0.8659(2) 0.0301(7) Uani 1 1 d .
H8A H 0.5261 0.6081 0.8612 0.036 Uiso 1 1 calc R
C9 C 0.6219(4) 0.6999(3) 0.8724(2) 0.0383(9) Uani 1 1 d .
H9A H 0.5537 0.7775 0.8724 0.046 Uiso 1 1 calc R
C10 C 0.7369(4) 0.6871(3) 0.8787(2) 0.0356(8) Uani 1 1 d .
H10A H 0.7478 0.7561 0.8828 0.043 Uiso 1 1 calc R
C11 C 0.8370(4) 0.5741(3) 0.87907(19) 0.0323(8) Uani 1 1 d .
H11A H 0.9161 0.5657 0.8838 0.039 Uiso 1 1 calc R
C12 C 0.8214(3) 0.4735(3) 0.87260(17) 0.0245(6) Uani 1 1 d .
H12A H 0.8901 0.3963 0.8723 0.029 Uiso 1 1 calc R
C13 C 0.7335(3) 0.2548(3) 0.94386(16) 0.0209(6) Uani 1 1 d .
C14 C 0.6971(3) 0.3085(3) 1.00416(17) 0.0245(6) Uani 1 1 d .
H14A H 0.6521 0.3945 1.0011 0.029 Uiso 1 1 calc R
C15 C 0.7257(3) 0.2379(3) 1.06854(18) 0.0312(7) Uani 1 1 d .
H15A H 0.7000 0.2751 1.1095 0.037 Uiso 1 1 calc R
C16 C 0.7925(4) 0.1122(4) 1.0730(2) 0.0389(9) Uani 1 1 d .
H16A H 0.8129 0.0634 1.1171 0.047 Uiso 1 1 calc R
C17 C 0.8288(4) 0.0588(3) 1.0139(2) 0.0417(9) Uani 1 1 d .
H17A H 0.8734 -0.0272 1.0175 0.050 Uiso 1 1 calc R
C18 C 0.8015(3) 0.1285(3) 0.94878(19) 0.0300(7) Uani 1 1 d .
H18A H 0.8286 0.0906 0.9080 0.036 Uiso 1 1 calc R
P2 P 0.75169(7) 0.11837(7) 0.73158(4) 0.01925(15) Uani 1 1 d .
C19 C 0.6178(3) 0.3039(3) 0.63221(16) 0.0223(6) Uani 1 1 d .
C20 C 0.5661(3) 0.3495(3) 0.56932(18) 0.0304(7) Uani 1 1 d .
H20A H 0.5166 0.4343 0.5583 0.037 Uiso 1 1 calc R
C21 C 0.5863(4) 0.2724(4) 0.5230(2) 0.0411(9) Uani 1 1 d .
H21A H 0.5521 0.3048 0.4802 0.049 Uiso 1 1 calc R
C22 C 0.6556(4) 0.1493(4) 0.5389(2) 0.0438(10) Uani 1 1 d .
H22A H 0.6691 0.0967 0.5070 0.053 Uiso 1 1 calc R
C23 C 0.7063(4) 0.1012(3) 0.6016(2) 0.0365(8) Uani 1 1 d .
H23A H 0.7534 0.0158 0.6126 0.044 Uiso 1 1 calc R
C24 C 0.6882(3) 0.1779(3) 0.64826(16) 0.0228(6) Uani 1 1 d .
C25 C 0.6262(3) 0.0957(3) 0.79328(17) 0.0224(6) Uani 1 1 d .
C26 C 0.5041(3) 0.1514(3) 0.7794(2) 0.0337(8) Uani 1 1 d .
H26A H 0.4839 0.2013 0.7356 0.040 Uiso 1 1 calc R
C27 C 0.4121(4) 0.1338(4) 0.8299(2) 0.0427(9) Uani 1 1 d .
H27A H 0.3290 0.1733 0.8204 0.051 Uiso 1 1 calc R
C28 C 0.4395(4) 0.0601(4) 0.8931(2) 0.0406(9) Uani 1 1 d .
H28A H 0.3761 0.0472 0.9267 0.049 Uiso 1 1 calc R
C29 C 0.5603(4) 0.0049(4) 0.9075(2) 0.0371(8) Uani 1 1 d .
H29A H 0.5800 -0.0458 0.9512 0.045 Uiso 1 1 calc R
C30 C 0.6530(3) 0.0236(3) 0.85804(18) 0.0294(7) Uani 1 1 d .
H30A H 0.7353 -0.0132 0.8686 0.035 Uiso 1 1 calc R
C31 C 0.8670(3) -0.0376(3) 0.72700(17) 0.0246(6) Uani 1 1 d .
C32 C 0.8340(4) -0.1321(3) 0.72780(19) 0.0321(8) Uani 1 1 d .
H32A H 0.7496 -0.1159 0.7310 0.039 Uiso 1 1 calc R
C33 C 0.9258(4) -0.2502(3) 0.72390(19) 0.0376(9) Uani 1 1 d .
H33A H 0.9039 -0.3144 0.7240 0.045 Uiso 1 1 calc R
C34 C 1.0481(4) -0.2737(3) 0.7199(2) 0.0422(10) Uani 1 1 d .
H34A H 1.1100 -0.3542 0.7171 0.051 Uiso 1 1 calc R
C35 C 1.0815(4) -0.1820(3) 0.7199(2) 0.0395(9) Uani 1 1 d .
H35A H 1.1660 -0.1990 0.7174 0.047 Uiso 1 1 calc R
C36 C 0.9904(3) -0.0636(3) 0.72361(18) 0.0301(7) Uani 1 1 d .
H36A H 1.0133 -0.0002 0.7238 0.036 Uiso 1 1 calc R
P3 P 0.89707(7) 0.36335(7) 0.65526(4) 0.01712(14) Uani 1 1 d .
C37 C 0.6697(3) 0.5631(3) 0.64975(16) 0.0203(6) Uani 1 1 d .
C38 C 0.5928(3) 0.6859(3) 0.63155(19) 0.0294(7) Uani 1 1 d .
H38A H 0.5057 0.7129 0.6405 0.035 Uiso 1 1 calc R
C39 C 0.6428(4) 0.7692(3) 0.6003(2) 0.0368(8) Uani 1 1 d .
H39A H 0.5896 0.8530 0.5893 0.044 Uiso 1 1 calc R
C40 C 0.7684(4) 0.7313(3) 0.5853(2) 0.0346(8) Uani 1 1 d .
H40A H 0.8017 0.7887 0.5637 0.042 Uiso 1 1 calc R
C41 C 0.8469(3) 0.6087(3) 0.60170(18) 0.0260(7) Uani 1 1 d .
H41A H 0.9338 0.5820 0.5909 0.031 Uiso 1 1 calc R
C42 C 0.7970(3) 0.5248(3) 0.63421(16) 0.0192(6) Uani 1 1 d .
C43 C 0.9206(3) 0.2996(3) 0.57683(16) 0.0203(6) Uani 1 1 d .
C44 C 0.8591(3) 0.3651(3) 0.51908(17) 0.0265(7) Uani 1 1 d .
H44A H 0.8036 0.4486 0.5186 0.032 Uiso 1 1 calc R
C45 C 0.8787(4) 0.3082(4) 0.46181(19) 0.0366(8) Uani 1 1 d .
H45A H 0.8365 0.3531 0.4224 0.044 Uiso 1 1 calc R
C46 C 0.9598(4) 0.1865(3) 0.46227(19) 0.0356(8) Uani 1 1 d .
H46A H 0.9732 0.1479 0.4232 0.043 Uiso 1 1 calc R
C47 C 1.0210(3) 0.1213(3) 0.51965(19) 0.0319(8) Uani 1 1 d .
H47A H 1.0772 0.0381 0.5197 0.038 Uiso 1 1 calc R
C48 C 1.0011(3) 0.1764(3) 0.57711(18) 0.0263(7) Uani 1 1 d .
H48A H 1.0421 0.1304 0.6168 0.032 Uiso 1 1 calc R
C49 C 1.0460(3) 0.3603(3) 0.65755(17) 0.0215(6) Uani 1 1 d .
C50 C 1.1379(3) 0.3420(3) 0.60046(18) 0.0286(7) Uani 1 1 d .
H50A H 1.1270 0.3244 0.5589 0.034 Uiso 1 1 calc R
C51 C 1.2463(3) 0.3495(3) 0.6041(2) 0.0357(8) Uani 1 1 d .
H51A H 1.3091 0.3371 0.5649 0.043 Uiso 1 1 calc R
C52 C 1.2636(3) 0.3748(3) 0.6637(2) 0.0393(9) Uani 1 1 d .
H52A H 1.3375 0.3808 0.6655 0.047 Uiso 1 1 calc R
C53 C 1.1729(4) 0.3915(3) 0.7213(2) 0.0365(8) Uani 1 1 d .
H53A H 1.1849 0.4081 0.7629 0.044 Uiso 1 1 calc R
C54 C 1.0646(3) 0.3840(3) 0.71849(19) 0.0290(7) Uani 1 1 d .
H54A H 1.0028 0.3951 0.7582 0.035 Uiso 1 1 calc R
C55 C 0.9889(4) 0.2830(4) 1.0095(2) 0.0433(9) Uani 1 1 d .
H55A H 0.9661 0.2312 0.9896 0.052 Uiso 1 1 calc R
H55B H 0.9182 0.3642 1.0095 0.052 Uiso 1 1 calc R
Cl2 Cl 1.11775(12) 0.29880(14) 0.95669(8) 0.0677(4) Uani 1 1 d .
Cl3 Cl 1.01782(12) 0.21747(12) 1.09627(7) 0.0568(3) Uani 1 1 d .
C56 C 0.3141(5) 0.0335(5) 0.6983(3) 0.0618(13) Uani 1 1 d .
H56A H 0.3536 0.0897 0.6928 0.074 Uiso 1 1 calc R
H56B H 0.2279 0.0735 0.7206 0.074 Uiso 1 1 calc R
Cl4 Cl 0.3919(2) -0.09934(17) 0.75148(9) 0.1187(9) Uani 1 1 d .
Cl5 Cl 0.31423(17) 0.00576(19) 0.61582(10) 0.1119(8) Uani 1 1 d .

loop_
_atom_site_aniso_label
_atom_site_aniso_U_11
_atom_site_aniso_U_22
_atom_site_aniso_U_33
_atom_site_aniso_U_23
_atom_site_aniso_U_13
_atom_site_aniso_U_12
Au1 0.01497(6) 0.01945(6) 0.01747(6) -0.00276(4) -0.00328(4) -0.00615(4)
Cl1 0.0212(4) 0.0328(4) 0.0366(5) 0.0016(3) -0.0119(3) -0.0061(3)
Sn1 0.01514(10) 0.02076(9) 0.01999(10) -0.00011(7) -0.00501(7) -0.00818(8)
F1 0.0418(13) 0.0524(13) 0.0269(11) -0.0037(9) -0.0022(9) -0.0339(11)
P1 0.0161(4) 0.0183(3) 0.0172(4) -0.0033(3) -0.0027(3) -0.0066(3)
C1 0.0177(14) 0.0217(13) 0.0240(15) -0.0060(11) -0.0022(11) -0.0092(12)
C2 0.0197(16) 0.0335(17) 0.0319(18) -0.0087(14) -0.0053(13) -0.0100(14)
C3 0.0153(16) 0.049(2) 0.042(2) -0.0186(17) 0.0008(14) -0.0130(15)
C4 0.0250(18) 0.050(2) 0.0303(18) -0.0169(16) 0.0097(14) -0.0204(16)
C5 0.0257(17) 0.0357(17) 0.0256(17) -0.0074(13) -0.0009(13) -0.0146(14)
C6 0.0174(14) 0.0202(13) 0.0227(15) -0.0059(11) -0.0010(11) -0.0090(11)
C7 0.0226(15) 0.0193(13) 0.0178(14) -0.0016(11) -0.0031(11) -0.0085(12)
C8 0.0272(18) 0.0210(15) 0.040(2) -0.0066(13) -0.0083(15) -0.0058(13)
C9 0.041(2) 0.0201(15) 0.051(2) -0.0068(15) -0.0128(18) -0.0072(15)
C10 0.048(2) 0.0279(17) 0.039(2) -0.0066(14) -0.0037(17) -0.0237(17)
C11 0.0335(19) 0.0385(18) 0.0334(19) -0.0057(15) -0.0029(15) -0.0232(16)
C12 0.0212(16) 0.0274(15) 0.0245(16) -0.0034(12) -0.0022(12) -0.0107(13)
C13 0.0193(15) 0.0235(14) 0.0191(14) -0.0007(11) -0.0024(11) -0.0096(12)
C14 0.0236(16) 0.0251(15) 0.0231(16) -0.0043(12) -0.0057(12) -0.0073(13)
C15 0.0265(18) 0.0440(19) 0.0178(16) -0.0045(14) -0.0029(13) -0.0104(15)
C16 0.031(2) 0.045(2) 0.0284(19) 0.0109(16) -0.0079(15) -0.0114(17)
C17 0.045(2) 0.0262(17) 0.039(2) 0.0055(15) -0.0062(18) -0.0068(16)
C18 0.0320(18) 0.0240(15) 0.0282(17) -0.0025(13) -0.0016(14) -0.0086(14)
P2 0.0200(4) 0.0184(3) 0.0208(4) -0.0037(3) -0.0029(3) -0.0089(3)
C19 0.0235(16) 0.0294(15) 0.0182(14) -0.0030(12) -0.0039(12) -0.0146(13)
C20 0.0266(18) 0.0393(18) 0.0254(17) -0.0039(14) -0.0073(14) -0.0127(15)
C21 0.041(2) 0.059(2) 0.0248(18) -0.0101(17) -0.0131(16) -0.017(2)
C22 0.045(2) 0.055(2) 0.035(2) -0.0239(18) -0.0101(18) -0.014(2)
C23 0.039(2) 0.0358(19) 0.038(2) -0.0121(16) -0.0073(16) -0.0147(17)
C24 0.0233(16) 0.0287(15) 0.0203(15) -0.0033(12) -0.0024(12) -0.0147(13)
C25 0.0257(16) 0.0208(13) 0.0241(15) -0.0070(11) -0.0011(12) -0.0122(12)
C26 0.0281(18) 0.0375(18) 0.0334(19) 0.0029(15) -0.0070(15) -0.0148(15)
C27 0.0260(19) 0.057(2) 0.044(2) -0.0010(19) -0.0038(16) -0.0198(18)
C28 0.034(2) 0.049(2) 0.037(2) -0.0054(17) 0.0107(16) -0.0231(18)
C29 0.039(2) 0.0402(19) 0.0255(18) -0.0013(15) 0.0028(15) -0.0164(17)
C30 0.0256(17) 0.0307(16) 0.0298(18) -0.0038(13) -0.0047(14) -0.0099(14)
C31 0.0280(17) 0.0186(13) 0.0251(16) -0.0044(11) -0.0036(13) -0.0076(12)
C32 0.041(2) 0.0252(16) 0.0305(18) -0.0074(13) -0.0031(15) -0.0139(15)
C33 0.062(3) 0.0213(15) 0.0286(18) -0.0066(13) -0.0047(17) -0.0158(17)
C34 0.052(3) 0.0225(16) 0.034(2) -0.0069(14) -0.0083(18) 0.0023(16)
C35 0.034(2) 0.0325(18) 0.039(2) -0.0080(16) -0.0085(16) 0.0003(16)
C36 0.0313(19) 0.0264(16) 0.0273(17) -0.0044(13) -0.0014(14) -0.0087(14)
P3 0.0146(3) 0.0196(3) 0.0177(4) -0.0029(3) -0.0015(3) -0.0079(3)
C37 0.0199(15) 0.0200(13) 0.0214(15) -0.0029(11) -0.0009(11) -0.0097(12)
C38 0.0239(17) 0.0231(15) 0.0344(19) -0.0023(13) -0.0032(14) -0.0055(13)
C39 0.034(2) 0.0178(15) 0.049(2) -0.0012(14) -0.0055(17) -0.0048(14)
C40 0.036(2) 0.0246(16) 0.043(2) -0.0003(14) -0.0007(16) -0.0169(15)
C41 0.0240(16) 0.0239(15) 0.0312(17) -0.0022(12) -0.0018(13) -0.0129(13)
C42 0.0200(15) 0.0179(13) 0.0207(14) -0.0049(11) -0.0037(11) -0.0076(11)
C43 0.0201(15) 0.0237(14) 0.0202(14) -0.0058(11) 0.0025(11) -0.0131(12)
C44 0.0285(17) 0.0284(15) 0.0236(16) -0.0036(12) -0.0042(13) -0.0125(14)
C45 0.046(2) 0.045(2) 0.0237(17) -0.0046(15) -0.0079(16) -0.0219(18)
C46 0.052(2) 0.0404(19) 0.0253(17) -0.0137(14) 0.0053(16) -0.0292(18)
C47 0.035(2) 0.0269(16) 0.0354(19) -0.0128(14) 0.0058(15) -0.0159(15)
C48 0.0252(17) 0.0261(15) 0.0274(17) -0.0037(12) -0.0018(13) -0.0118(13)
C49 0.0186(15) 0.0214(13) 0.0252(16) 0.0003(11) -0.0051(12) -0.0097(12)
C50 0.0240(17) 0.0351(17) 0.0259(17) -0.0019(13) -0.0017(13) -0.0139(14)
C51 0.0193(17) 0.0412(19) 0.042(2) 0.0009(16) -0.0010(15) -0.0139(15)
C52 0.0249(18) 0.0391(19) 0.058(3) 0.0077(17) -0.0161(17) -0.0200(16)
C53 0.036(2) 0.0381(19) 0.046(2) -0.0016(16) -0.0186(17) -0.0207(17)
C54 0.0285(18) 0.0331(17) 0.0322(18) -0.0068(14) -0.0042(14) -0.0179(15)
C55 0.029(2) 0.049(2) 0.048(2) -0.0025(18) -0.0088(17) -0.0136(18)
Cl2 0.0477(7) 0.0920(10) 0.0707(9) -0.0064(7) 0.0000(6) -0.0422(7)
Cl3 0.0504(7) 0.0689(7) 0.0515(7) 0.0004(5) -0.0210(5) -0.0236(6)
C56 0.058(3) 0.060(3) 0.056(3) -0.023(2) -0.001(2) -0.012(3)
Cl4 0.159(2) 0.0738(10) 0.0550(9) -0.0118(8) -0.0021(11) 0.0052(11)
Cl5 0.0741(11) 0.1186(14) 0.0992(13) -0.0657(11) -0.0495(10) 0.0375(10)

loop_
_atom_type_symbol
_atom_type_description
_atom_type_scat_dispersion_real
_atom_type_scat_dispersion_imag
_atom_type_scat_source
C C 0.0033 0.0016 'International Tables Vol C Tables 4.2.6.8 and 6.1.1.4'
H H 0.0000 0.0000 'International Tables Vol C Tables 4.2.6.8 and 6.1.1.4'
F F 0.0171 0.0103 'International Tables Vol C Tables 4.2.6.8 and 6.1.1.4'
P P 0.1023 0.0942 'International Tables Vol C Tables 4.2.6.8 and 6.1.1.4'
Cl Cl 0.1484 0.1585 'International Tables Vol C Tables 4.2.6.8 and 6.1.1.4'
Sn Sn -0.6537 1.4246 'International Tables Vol C Tables 4.2.6.8 and 6.1.1.4'
Au Au -2.0133 8.8022 'International Tables Vol C Tables 4.2.6.8 and 6.1.1.4'

loop_
_geom_angle_atom_site_label_1
_geom_angle_atom_site_label_2
_geom_angle_atom_site_label_3
_geom_angle
P1 Au1 P3 127.13(3)
P1 Au1 P2 111.45(3)
P3 Au1 P2 114.17(3)
P1 Au1 Cl1 95.69(3)
P3 Au1 Cl1 94.90(3)
P2 Au1 Cl1 107.50(3)
P1 Au1 Sn1 82.12(2)
P3 Au1 Sn1 79.52(2)
P2 Au1 Sn1 81.57(2)
Cl1 Au1 Sn1 170.78(2)
F1 Sn1 C37 90.68(10)
F1 Sn1 C1 90.63(10)
C37 Sn1 C1 123.07(11)
F1 Sn1 C19 91.24(10)
C37 Sn1 C19 116.02(11)
C1 Sn1 C19 120.85(11)
F1 Sn1 Au1 178.82(6)
C37 Sn1 Au1 89.88(8)
C1 Sn1 Au1 89.94(8)
C19 Sn1 Au1 87.57(9)
C6 P1 C13 105.89(14)
C6 P1 C7 104.47(14)
C13 P1 C7 101.57(14)
C6 P1 Au1 112.26(10)
C13 P1 Au1 118.27(10)
C7 P1 Au1 112.98(10)
C2 C1 C6 118.9(3)
C2 C1 Sn1 116.2(2)
C6 C1 Sn1 124.8(2)
C3 C2 C1 120.7(3)
C3 C2 H2A 119.7
C1 C2 H2A 119.7
C4 C3 C2 120.4(3)
C4 C3 H3A 119.8
C2 C3 H3A 119.8
C3 C4 C5 120.1(3)
C3 C4 H4A 120.0
C5 C4 H4A 120.0
C4 C5 C6 120.4(3)
C4 C5 H5A 119.8
C6 C5 H5A 119.8
C5 C6 C1 119.4(3)
C5 C6 P1 121.6(2)
C1 C6 P1 118.9(2)
C8 C7 C12 119.6(3)
C8 C7 P1 124.0(2)
C12 C7 P1 116.4(2)
C7 C8 C9 120.0(3)
C7 C8 H8A 120.0
C9 C8 H8A 120.0
C10 C9 C8 120.1(3)
C10 C9 H9A 119.9
C8 C9 H9A 119.9
C9 C10 C11 120.4(3)
C9 C10 H10A 119.8
C11 C10 H10A 119.8
C12 C11 C10 119.9(3)
C12 C11 H11A 120.0
C10 C11 H11A 120.0
C11 C12 C7 120.1(3)
C11 C12 H12A 120.0
C7 C12 H12A 120.0
C14 C13 C18 119.3(3)
C14 C13 P1 120.8(2)
C18 C13 P1 119.9(2)
C15 C14 C13 120.6(3)
C15 C14 H14A 119.7
C13 C14 H14A 119.7
C14 C15 C16 119.7(3)
C14 C15 H15A 120.1
C16 C15 H15A 120.1
C17 C16 C15 120.0(3)
C17 C16 H16A 120.0
C15 C16 H16A 120.0
C16 C17 C18 121.1(3)
C16 C17 H17A 119.5
C18 C17 H17A 119.5
C17 C18 C13 119.3(3)
C17 C18 H18A 120.3
C13 C18 H18A 120.3
C31 P2 C25 102.23(14)
C31 P2 C24 107.40(15)
C25 P2 C24 103.30(15)
C31 P2 Au1 118.79(11)
C25 P2 Au1 115.33(10)
C24 P2 Au1 108.48(10)
C20 C19 C24 118.6(3)
C20 C19 Sn1 115.5(2)
C24 C19 Sn1 125.9(2)
C21 C20 C19 120.9(3)
C21 C20 H20A 119.5
C19 C20 H20A 119.5
C22 C21 C20 120.2(3)
C22 C21 H21A 119.9
C20 C21 H21A 119.9
C21 C22 C23 120.2(4)
C21 C22 H22A 119.9
C23 C22 H22A 119.9
C22 C23 C24 120.3(4)
C22 C23 H23A 119.9
C24 C23 H23A 119.9
C23 C24 C19 119.8(3)
C23 C24 P2 121.7(3)
C19 C24 P2 118.5(2)
C30 C25 C26 118.8(3)
C30 C25 P2 118.3(3)
C26 C25 P2 122.9(3)
C27 C26 C25 119.9(3)
C27 C26 H26A 120.1
C25 C26 H26A 120.1
C28 C27 C26 121.1(4)
C28 C27 H27A 119.4
C26 C27 H27A 119.4
C27 C28 C29 119.4(3)
C27 C28 H28A 120.3
C29 C28 H28A 120.3
C28 C29 C30 120.1(3)
C28 C29 H29A 119.9
C30 C29 H29A 119.9
C25 C30 C29 120.7(3)
C25 C30 H30A 119.7
C29 C30 H30A 119.7
C36 C31 C32 119.2(3)
C36 C31 P2 119.0(2)
C32 C31 P2 121.8(3)
C33 C32 C31 119.7(4)
C33 C32 H32A 120.2
C31 C32 H32A 120.2
C34 C33 C32 120.1(3)
C34 C33 H33A 119.9
C32 C33 H33A 119.9
C35 C34 C33 120.7(3)
C35 C34 H34A 119.6
C33 C34 H34A 119.6
C34 C35 C36 119.6(4)
C34 C35 H35A 120.2
C36 C35 H35A 120.2
C31 C36 C35 120.7(3)
C31 C36 H36A 119.7
C35 C36 H36A 119.7
C43 P3 C49 103.90(14)
C43 P3 C42 105.04(14)
C49 P3 C42 104.21(13)
C43 P3 Au1 112.52(9)
C49 P3 Au1 117.18(10)
C42 P3 Au1 112.82(10)
C42 C37 C38 118.9(3)
C42 C37 Sn1 123.0(2)
C38 C37 Sn1 117.9(2)
C39 C38 C37 120.4(3)
C39 C38 H38A 119.8
C37 C38 H38A 119.8
C40 C39 C38 120.6(3)
C40 C39 H39A 119.7
C38 C39 H39A 119.7
C39 C40 C41 120.0(3)
C39 C40 H40A 120.0
C41 C40 H40A 120.0
C40 C41 C42 119.6(3)
C40 C41 H41A 120.2
C42 C41 H41A 120.2
C37 C42 C41 120.5(3)
C37 C42 P3 118.8(2)
C41 C42 P3 120.7(2)
C44 C43 C48 119.3(3)
C44 C43 P3 123.5(2)
C48 C43 P3 117.1(2)
C43 C44 C45 120.0(3)
C43 C44 H44A 120.0
C45 C44 H44A 120.0
C46 C45 C44 120.2(3)
C46 C45 H45A 119.9
C44 C45 H45A 119.9
C47 C46 C45 119.9(3)
C47 C46 H46A 120.1
C45 C46 H46A 120.1
C46 C47 C48 120.5(3)
C46 C47 H47A 119.8
C48 C47 H47A 119.8
C47 C48 C43 120.1(3)
C47 C48 H48A 119.9
C43 C48 H48A 119.9
C50 C49 C54 119.3(3)
C50 C49 P3 122.8(3)
C54 C49 P3 117.8(2)
C49 C50 C51 119.8(3)
C49 C50 H50A 120.1
C51 C50 H50A 120.1
C52 C51 C50 120.8(3)
C52 C51 H51A 119.6
C50 C51 H51A 119.6
C51 C52 C53 119.7(3)
C51 C52 H52A 120.2
C53 C52 H52A 120.2
C54 C53 C52 120.2(4)
C54 C53 H53A 119.9
C52 C53 H53A 119.9
C53 C54 C49 120.2(3)
C53 C54 H54A 119.9
C49 C54 H54A 119.9
Cl2 C55 Cl3 111.9(2)
Cl2 C55 H55A 109.2
Cl3 C55 H55A 109.2
Cl2 C55 H55B 109.2
Cl3 C55 H55B 109.2
H55A C55 H55B 107.9
Cl4 C56 Cl5 111.3(3)
Cl4 C56 H56A 109.4
Cl5 C56 H56A 109.4
Cl4 C56 H56B 109.4
Cl5 C56 H56B 109.4
H56A C56 H56B 108.0

loop_
_geom_bond_atom_site_label_1
_geom_bond_atom_site_label_2
_geom_bond_distance
Au1 P1 2.3743(8)
Au1 P3 2.3784(7)
Au1 P2 2.4295(7)
Au1 Cl1 2.5949(8)
Au1 Sn1 2.9686(3)
Sn1 F1 2.087(2)
Sn1 C37 2.152(3)
Sn1 C1 2.159(3)
Sn1 C19 2.164(3)
P1 C6 1.813(3)
P1 C13 1.821(3)
P1 C7 1.825(3)
C1 C2 1.395(4)
C1 C6 1.410(4)
C2 C3 1.394(5)
C2 H2A 0.9500
C3 C4 1.375(6)
C3 H3A 0.9500
C4 C5 1.390(5)
C4 H4A 0.9500
C5 C6 1.406(4)
C5 H5A 0.9500
C7 C8 1.385(4)
C7 C12 1.398(4)
C8 C9 1.396(5)
C8 H8A 0.9500
C9 C10 1.376(6)
C9 H9A 0.9500
C10 C11 1.387(5)
C10 H10A 0.9500
C11 C12 1.386(4)
C11 H11A 0.9500
C12 H12A 0.9500
C13 C14 1.393(4)
C13 C18 1.398(4)
C14 C15 1.383(5)
C14 H14A 0.9500
C15 C16 1.391(5)
C15 H15A 0.9500
C16 C17 1.369(6)
C16 H16A 0.9500
C17 C18 1.390(5)
C17 H17A 0.9500
C18 H18A 0.9500
P2 C31 1.822(3)
P2 C25 1.825(3)
P2 C24 1.830(3)
C19 C20 1.402(5)
C19 C24 1.404(4)
C20 C21 1.385(5)
C20 H20A 0.9500
C21 C22 1.372(6)
C21 H21A 0.9500
C22 C23 1.394(6)
C22 H22A 0.9500
C23 C24 1.394(5)
C23 H23A 0.9500
C25 C30 1.392(5)
C25 C26 1.397(5)
C26 C27 1.392(5)
C26 H26A 0.9500
C27 C28 1.375(6)
C27 H27A 0.9500
C28 C29 1.387(6)
C28 H28A 0.9500
C29 C30 1.393(5)
C29 H29A 0.9500
C30 H30A 0.9500
C31 C36 1.386(5)
C31 C32 1.401(4)
C32 C33 1.398(5)
C32 H32A 0.9500
C33 C34 1.378(6)
C33 H33A 0.9500
C34 C35 1.375(6)
C34 H34A 0.9500
C35 C36 1.397(5)
C35 H35A 0.9500
C36 H36A 0.9500
P3 C43 1.816(3)
P3 C49 1.818(3)
P3 C42 1.823(3)
C37 C42 1.392(4)
C37 C38 1.394(4)
C38 C39 1.391(5)
C38 H38A 0.9500
C39 C40 1.374(5)
C39 H39A 0.9500
C40 C41 1.393(5)
C40 H40A 0.9500
C41 C42 1.401(4)
C41 H41A 0.9500
C43 C44 1.389(5)
C43 C48 1.399(4)
C44 C45 1.395(5)
C44 H44A 0.9500
C45 C46 1.386(6)
C45 H45A 0.9500
C46 C47 1.381(6)
C46 H46A 0.9500
C47 C48 1.384(5)
C47 H47A 0.9500
C48 H48A 0.9500
C49 C50 1.386(5)
C49 C54 1.394(5)
C50 C51 1.391(5)
C50 H50A 0.9500
C51 C52 1.372(6)
C51 H51A 0.9500
C52 C53 1.385(6)
C52 H52A 0.9500
C53 C54 1.385(5)
C53 H53A 0.9500
C54 H54A 0.9500
C55 Cl2 1.754(4)
C55 Cl3 1.758(4)
C55 H55A 0.9900
C55 H55B 0.9900
C56 Cl4 1.719(6)
C56 Cl5 1.747(5)
C56 H56A 0.9900
C56 H56B 0.9900

loop_
_geom_torsion_atom_site_label_1
_geom_torsion_atom_site_label_2
_geom_torsion_atom_site_label_3
_geom_torsion_atom_site_label_4
_geom_torsion
P1 Au1 Sn1 F1 -141(3)
P3 Au1 Sn1 F1 89(3)
P2 Au1 Sn1 F1 -28(3)
Cl1 Au1 Sn1 F1 142(3)
P1 Au1 Sn1 C37 101.17(8)
P3 Au1 Sn1 C37 -29.01(8)
P2 Au1 Sn1 C37 -145.64(8)
Cl1 Au1 Sn1 C37 24.34(16)
P1 Au1 Sn1 C1 -21.90(8)
P3 Au1 Sn1 C1 -152.08(8)
P2 Au1 Sn1 C1 91.28(8)
Cl1 Au1 Sn1 C1 -98.73(15)
P1 Au1 Sn1 C19 -142.78(8)
P3 Au1 Sn1 C19 87.04(8)
P2 Au1 Sn1 C19 -29.60(8)
Cl1 Au1 Sn1 C19 140.39(15)
P3 Au1 P1 C6 102.29(10)
P2 Au1 P1 C6 -45.82(11)
Cl1 Au1 P1 C6 -157.15(10)
Sn1 Au1 P1 C6 31.87(10)
P3 Au1 P1 C13 -133.92(11)
P2 Au1 P1 C13 77.97(12)
Cl1 Au1 P1 C13 -33.37(12)
Sn1 Au1 P1 C13 155.65(11)
P3 Au1 P1 C7 -15.53(12)
P2 Au1 P1 C7 -163.64(11)
Cl1 Au1 P1 C7 85.02(11)
Sn1 Au1 P1 C7 -85.96(11)
F1 Sn1 C1 C2 14.4(2)
C37 Sn1 C1 C2 105.6(2)
C19 Sn1 C1 C2 -77.4(3)
Au1 Sn1 C1 C2 -164.6(2)
F1 Sn1 C1 C6 -169.3(2)
C37 Sn1 C1 C6 -78.1(3)
C19 Sn1 C1 C6 98.9(3)
Au1 Sn1 C1 C6 11.8(2)
C6 C1 C2 C3 -3.4(5)
Sn1 C1 C2 C3 173.2(3)
C1 C2 C3 C4 0.0(5)
C2 C3 C4 C5 2.4(6)
C3 C4 C5 C6 -1.4(5)
C4 C5 C6 C1 -2.0(5)
C4 C5 C6 P1 174.3(3)
C2 C1 C6 C5 4.3(4)
Sn1 C1 C6 C5 -171.9(2)
C2 C1 C6 P1 -172.1(2)
Sn1 C1 C6 P1 11.7(3)
C13 P1 C6 C5 17.4(3)
C7 P1 C6 C5 -89.4(3)
Au1 P1 C6 C5 147.9(2)
C13 P1 C6 C1 -166.2(2)
C7 P1 C6 C1 87.0(2)
Au1 P1 C6 C1 -35.8(3)
C6 P1 C7 C8 -6.0(3)
C13 P1 C7 C8 -115.9(3)
Au1 P1 C7 C8 116.3(3)
C6 P1 C7 C12 174.4(2)
C13 P1 C7 C12 64.4(3)
Au1 P1 C7 C12 -63.3(3)
C12 C7 C8 C9 -0.8(5)
P1 C7 C8 C9 179.5(3)
C7 C8 C9 C10 0.5(6)
C8 C9 C10 C11 -0.3(6)
C9 C10 C11 C12 0.4(6)
C10 C11 C12 C7 -0.7(5)
C8 C7 C12 C11 0.9(5)
P1 C7 C12 C11 -179.4(3)
C6 P1 C13 C14 -73.6(3)
C7 P1 C13 C14 35.3(3)
Au1 P1 C13 C14 159.5(2)
C6 P1 C13 C18 106.7(3)
C7 P1 C13 C18 -144.4(3)
Au1 P1 C13 C18 -20.2(3)
C18 C13 C14 C15 -1.0(5)
P1 C13 C14 C15 179.3(3)
C13 C14 C15 C16 0.5(5)
C14 C15 C16 C17 -0.4(6)
C15 C16 C17 C18 0.8(6)
C16 C17 C18 C13 -1.3(6)
C14 C13 C18 C17 1.4(5)
P1 C13 C18 C17 -178.9(3)
P1 Au1 P2 C31 -121.14(12)
P3 Au1 P2 C31 86.35(12)
Cl1 Au1 P2 C31 -17.52(13)
Sn1 Au1 P2 C31 160.81(12)
P1 Au1 P2 C25 0.70(12)
P3 Au1 P2 C25 -151.80(12)
Cl1 Au1 P2 C25 104.33(12)
Sn1 Au1 P2 C25 -77.34(12)
P1 Au1 P2 C24 115.95(11)
P3 Au1 P2 C24 -36.55(12)
Cl1 Au1 P2 C24 -140.42(11)
Sn1 Au1 P2 C24 37.90(11)
F1 Sn1 C19 C20 25.1(2)
C37 Sn1 C19 C20 -66.3(3)
C1 Sn1 C19 C20 116.6(2)
Au1 Sn1 C19 C20 -155.0(2)
F1 Sn1 C19 C24 -157.0(3)
C37 Sn1 C19 C24 111.6(3)
C1 Sn1 C19 C24 -65.5(3)
Au1 Sn1 C19 C24 23.0(3)
C24 C19 C20 C21 -1.5(5)
Sn1 C19 C20 C21 176.6(3)
C19 C20 C21 C22 1.3(6)
C20 C21 C22 C23 -0.2(7)
C21 C22 C23 C24 -0.7(6)
C22 C23 C24 C19 0.5(5)
C22 C23 C24 P2 179.3(3)
C20 C19 C24 C23 0.6(5)
Sn1 C19 C24 C23 -177.3(3)
C20 C19 C24 P2 -178.3(2)
Sn1 C19 C24 P2 3.9(4)
C31 P2 C24 C23 15.0(3)
C25 P2 C24 C23 -92.6(3)
Au1 P2 C24 C23 144.5(3)
C31 P2 C24 C19 -166.2(2)
C25 P2 C24 C19 86.2(3)
Au1 P2 C24 C19 -36.6(3)
C31 P2 C25 C30 53.0(3)
C24 P2 C25 C30 164.4(3)
Au1 P2 C25 C30 -77.4(3)
C31 P2 C25 C26 -129.6(3)
C24 P2 C25 C26 -18.2(3)
Au1 P2 C25 C26 100.0(3)
C30 C25 C26 C27 -0.3(5)
P2 C25 C26 C27 -177.6(3)
C25 C26 C27 C28 -1.3(6)
C26 C27 C28 C29 1.5(7)
C27 C28 C29 C30 -0.3(6)
C26 C25 C30 C29 1.5(5)
P2 C25 C30 C29 179.0(3)
C28 C29 C30 C25 -1.3(6)
C25 P2 C31 C36 -141.0(3)
C24 P2 C31 C36 110.7(3)
Au1 P2 C31 C36 -12.8(3)
C25 P2 C31 C32 38.1(3)
C24 P2 C31 C32 -70.2(3)
Au1 P2 C31 C32 166.3(2)
C36 C31 C32 C33 -1.1(5)
P2 C31 C32 C33 179.7(3)
C31 C32 C33 C34 0.6(5)
C32 C33 C34 C35 0.2(6)
C33 C34 C35 C36 -0.3(6)
C32 C31 C36 C35 1.0(5)
P2 C31 C36 C35 -179.9(3)
C34 C35 C36 C31 -0.3(6)
P1 Au1 P3 C43 -154.82(11)
P2 Au1 P3 C43 -7.43(12)
Cl1 Au1 P3 C43 104.24(12)
Sn1 Au1 P3 C43 -83.17(11)
P1 Au1 P3 C49 84.83(12)
P2 Au1 P3 C49 -127.78(12)
Cl1 Au1 P3 C49 -16.11(12)
Sn1 Au1 P3 C49 156.48(12)
P1 Au1 P3 C42 -36.19(11)
P2 Au1 P3 C42 111.20(11)
Cl1 Au1 P3 C42 -137.13(11)
Sn1 Au1 P3 C42 35.46(11)
F1 Sn1 C37 C42 -153.7(3)
C1 Sn1 C37 C42 115.1(3)
C19 Sn1 C37 C42 -62.0(3)
Au1 Sn1 C37 C42 25.3(3)
F1 Sn1 C37 C38 22.2(3)
C1 Sn1 C37 C38 -69.0(3)
C19 Sn1 C37 C38 113.9(3)
Au1 Sn1 C37 C38 -158.8(3)
C42 C37 C38 C39 -1.9(5)
Sn1 C37 C38 C39 -178.0(3)
C37 C38 C39 C40 1.7(6)
C38 C39 C40 C41 -0.4(6)
C39 C40 C41 C42 -0.7(6)
C38 C37 C42 C41 0.9(5)
Sn1 C37 C42 C41 176.8(2)
C38 C37 C42 P3 -177.8(3)
Sn1 C37 C42 P3 -2.0(4)
C40 C41 C42 C37 0.4(5)
C40 C41 C42 P3 179.1(3)
C43 P3 C42 C37 91.1(3)
C49 P3 C42 C37 -159.9(2)
Au1 P3 C42 C37 -31.8(3)
C43 P3 C42 C41 -87.6(3)
C49 P3 C42 C41 21.4(3)
Au1 P3 C42 C41 149.5(2)
C49 P3 C43 C44 -115.8(3)
C42 P3 C43 C44 -6.7(3)
Au1 P3 C43 C44 116.4(2)
C49 P3 C43 C48 67.2(3)
C42 P3 C43 C48 176.4(2)
Au1 P3 C43 C48 -60.5(3)
C48 C43 C44 C45 -0.7(5)
P3 C43 C44 C45 -177.6(3)
C43 C44 C45 C46 -0.1(5)
C44 C45 C46 C47 0.1(6)
C45 C46 C47 C48 0.7(5)
C46 C47 C48 C43 -1.5(5)
C44 C43 C48 C47 1.4(5)
P3 C43 C48 C47 178.5(2)
C43 P3 C49 C50 14.4(3)
C42 P3 C49 C50 -95.3(3)
Au1 P3 C49 C50 139.2(2)
C43 P3 C49 C54 -169.1(2)
C42 P3 C49 C54 81.1(3)
Au1 P3 C49 C54 -44.3(3)
C54 C49 C50 C51 -1.1(5)
P3 C49 C50 C51 175.3(3)
C49 C50 C51 C52 0.1(5)
C50 C51 C52 C53 0.8(6)
C51 C52 C53 C54 -0.7(6)
C52 C53 C54 C49 -0.3(5)
C50 C49 C54 C53 1.2(5)
P3 C49 C54 C53 -175.4(3)
